data_7053532
loop_
_publ_author_name
'Langer, Jens'
'Krieck, Sven'
'G\"orls, Helmar'
'Kreisel, G\"unter'
'Seidel, Wolfgang'
'Westerhausen, Matthias'

_publ_section_title
;
 Organic heterobimetallic complexes of the alkaline earth metals (Ae = Ca,
 Sr, Ba) with tetrahedral metallate anions of three-valent metals (M = B,
 Al, Ga, and V)
;
_journal_issue 8
_journal_name_full 'New Journal of Chemistry'
_journal_page_first 1667
_journal_paper_doi 10.1039/c0nj00136h
_journal_volume 34
_journal_year 2010
_chemical_formula_moiety 'C24 H48 Ca O6, 2(C36 H44 V), 4(C4 H8 O)'
_chemical_formula_sum 'C112 H168 Ca O10 V2'
_chemical_formula_weight 1816.42
_chemical_name_systematic
;
?
;
_space_group_IT_number 2
_symmetry_cell_setting triclinic
_symmetry_space_group_name_Hall '-P 1'
_symmetry_space_group_name_H-M 'P -1'
_atom_sites_solution_hydrogens geom
_atom_sites_solution_primary direct
_atom_sites_solution_secondary difmap
_audit_creation_method SHELXL-97
_cell_angle_alpha 76.564(3)
_cell_angle_beta 71.192(3)
_cell_angle_gamma 88.512(3)
_cell_formula_units_Z 1
_cell_length_a 13.5165(8)
_cell_length_b 13.9755(6)
_cell_length_c 14.9650(7)
_cell_measurement_reflns_used 17683
_cell_measurement_temperature 183(2)
_cell_measurement_theta_max 27.50
_cell_measurement_theta_min 2.99
_cell_volume 2599.0(2)
_computing_cell_refinement DENZO
_computing_data_collection COLLECT
_computing_data_reduction DENZO
_computing_molecular_graphics SHELXTL/PC
_computing_publication_material SHELXL-97
_computing_structure_refinement 'SHELXL-97 (Sheldrick, 1997)'
_computing_structure_solution 'SHELXS-97 (Sheldrick, 1990)'
_diffrn_ambient_temperature 183(2)
_diffrn_measured_fraction_theta_full 0.966
_diffrn_measured_fraction_theta_max 0.966
_diffrn_measurement_device_type KappaCCD
_diffrn_measurement_method 'phi- + omega-scan'
_diffrn_radiation_monochromator graphite
_diffrn_radiation_source 'fine-focus sealed tube'
_diffrn_radiation_type MoK\a
_diffrn_radiation_wavelength 0.71073
_diffrn_reflns_av_R_equivalents 0.0492
_diffrn_reflns_av_sigmaI/netI 0.1118
_diffrn_reflns_limit_h_max 17
_diffrn_reflns_limit_h_min -14
_diffrn_reflns_limit_k_max 18
_diffrn_reflns_limit_k_min -17
_diffrn_reflns_limit_l_max 19
_diffrn_reflns_limit_l_min -18
_diffrn_reflns_number 17683
_diffrn_reflns_theta_full 27.50
_diffrn_reflns_theta_max 27.50
_diffrn_reflns_theta_min 2.99
_exptl_absorpt_coefficient_mu 0.285
_exptl_absorpt_correction_type none
_exptl_crystal_colour black
_exptl_crystal_density_diffrn 1.161
_exptl_crystal_density_method 'not measured'
_exptl_crystal_description prism
_exptl_crystal_F_000 986
_exptl_crystal_size_max 0.04
_exptl_crystal_size_mid 0.04
_exptl_crystal_size_min 0.03
_refine_diff_density_max 0.363
_refine_diff_density_min -0.283
_refine_diff_density_rms 0.060
_refine_ls_extinction_method none
_refine_ls_goodness_of_fit_ref 1.011
_refine_ls_hydrogen_treatment constr
_refine_ls_matrix_type full
_refine_ls_number_parameters 576
_refine_ls_number_reflns 11543
_refine_ls_number_restraints 0
_refine_ls_restrained_S_all 1.011
_refine_ls_R_factor_all 0.1409
_refine_ls_R_factor_gt 0.0662
_refine_ls_shift/su_max 0.007
_refine_ls_shift/su_mean 0.006
_refine_ls_structure_factor_coef Fsqd
_refine_ls_weighting_details 'calc w=1/[\s^2^(Fo^2^)+(0.0638P)^2^+0.8836P] where P=(Fo^2^+2Fc^2^)/3'
_refine_ls_weighting_scheme calc
_refine_ls_wR_factor_gt 0.1370
_refine_ls_wR_factor_ref 0.1668
_reflns_number_gt 6490
_reflns_number_total 11543
_reflns_threshold_expression >2sigma(I)
_cod_data_source_file c0nj00136h.txt
_cod_data_source_block FO2880
_cod_depositor_comments
;
The following automatic conversions were performed:

'_exptl_absorpt_correction_type' value 'NONE' changed to 'none'
according to /home/saulius/struct/CIF-dictionaries/cif_core.dic
dictionary named 'cif_core.dic' version 2.4.2 from 2011-04-26.

Automatic conversion script
Id: cif_fix_values 1891 2012-01-12 08:04:46Z andrius 
;
_cod_database_code 7053532

loop_
_symmetry_equiv_pos_as_xyz
'x, y, z'
'-x, -y, -z'

loop_
_atom_site_label
_atom_site_type_symbol
_atom_site_fract_x
_atom_site_fract_y
_atom_site_fract_z
_atom_site_U_iso_or_equiv
_atom_site_adp_type
_atom_site_occupancy
_atom_site_symmetry_multiplicity
_atom_site_calc_flag
_atom_site_refinement_flags
_atom_site_disorder_assembly
_atom_site_disorder_group
V V 0.10924(4) 0.25586(3) 0.74847(3) 0.02902(15) Uani 1 1 d . . .
C1 C 0.1665(2) 0.1274(2) 0.6975(2) 0.0317(7) Uani 1 1 d . . .
C2 C 0.1095(2) 0.0371(2) 0.7522(2) 0.0320(7) Uani 1 1 d . . .
C3 C 0.1310(3) -0.0505(2) 0.7220(2) 0.0376(8) Uani 1 1 d . . .
H3A H 0.0914 -0.1093 0.7616 0.045 Uiso 1 1 calc R . .
C4 C 0.2081(3) -0.0543(2) 0.6363(2) 0.0413(8) Uani 1 1 d . . .
C5 C 0.2656(3) 0.0323(2) 0.5818(2) 0.0401(8) Uani 1 1 d . . .
H5A H 0.3195 0.0313 0.5228 0.048 Uiso 1 1 calc R . .
C6 C 0.2472(2) 0.1213(2) 0.6105(2) 0.0332(7) Uani 1 1 d . . .
C7 C 0.0205(3) 0.0327(2) 0.8455(2) 0.0392(8) Uani 1 1 d . . .
H7A H 0.0197 -0.0300 0.8918 0.059 Uiso 1 1 calc R . .
H7B H -0.0460 0.0378 0.8320 0.059 Uiso 1 1 calc R . .
H7C H 0.0299 0.0874 0.8733 0.059 Uiso 1 1 calc R . .
C8 C 0.2295(3) -0.1500(3) 0.6038(3) 0.0596(11) Uani 1 1 d . . .
H8A H 0.2319 -0.2032 0.6588 0.089 Uiso 1 1 calc R . .
H8B H 0.2968 -0.1429 0.5514 0.089 Uiso 1 1 calc R . .
H8C H 0.1737 -0.1660 0.5802 0.089 Uiso 1 1 calc R . .
C9 C 0.3166(3) 0.2095(2) 0.5447(2) 0.0441(8) Uani 1 1 d . . .
H9A H 0.3218 0.2128 0.4772 0.066 Uiso 1 1 calc R . .
H9B H 0.3865 0.2034 0.5512 0.066 Uiso 1 1 calc R . .
H9C H 0.2867 0.2696 0.5629 0.066 Uiso 1 1 calc R . .
C10 C 0.2092(2) 0.3873(2) 0.6764(2) 0.0306(7) Uani 1 1 d . . .
C11 C 0.3115(2) 0.3818(2) 0.6826(2) 0.0317(7) Uani 1 1 d . . .
C12 C 0.3848(2) 0.4611(2) 0.6423(2) 0.0346(7) Uani 1 1 d . . .
H12A H 0.4534 0.4524 0.6459 0.042 Uiso 1 1 calc R . .
C13 C 0.3600(2) 0.5530(2) 0.5967(2) 0.0357(7) Uani 1 1 d . . .
C14 C 0.2597(3) 0.5608(2) 0.5919(2) 0.0376(8) Uani 1 1 d . . .
H14A H 0.2404 0.6228 0.5621 0.045 Uiso 1 1 calc R . .
C15 C 0.1850(2) 0.4813(2) 0.6292(2) 0.0324(7) Uani 1 1 d . . .
C16 C 0.3451(2) 0.2872(2) 0.7359(2) 0.0376(7) Uani 1 1 d . . .
H16A H 0.4212 0.2838 0.7093 0.056 Uiso 1 1 calc R . .
H16B H 0.3106 0.2306 0.7276 0.056 Uiso 1 1 calc R . .
H16C H 0.3252 0.2861 0.8052 0.056 Uiso 1 1 calc R . .
C17 C 0.4397(3) 0.6388(2) 0.5562(2) 0.0461(9) Uani 1 1 d . . .
H17A H 0.4066 0.6986 0.5336 0.069 Uiso 1 1 calc R . .
H17B H 0.4973 0.6254 0.5017 0.069 Uiso 1 1 calc R . .
H17C H 0.4670 0.6480 0.6070 0.069 Uiso 1 1 calc R . .
C18 C 0.0797(3) 0.5015(2) 0.6164(2) 0.0424(8) Uani 1 1 d . . .
H18A H 0.0524 0.5594 0.6409 0.064 Uiso 1 1 calc R . .
H18B H 0.0312 0.4443 0.6526 0.064 Uiso 1 1 calc R . .
H18C H 0.0871 0.5140 0.5473 0.064 Uiso 1 1 calc R . .
C19 C 0.0985(2) 0.2584(2) 0.8938(2) 0.0308(7) Uani 1 1 d . . .
C20 C 0.1413(2) 0.1942(2) 0.9586(2) 0.0326(7) Uani 1 1 d . . .
C21 C 0.1289(3) 0.2083(2) 1.0509(2) 0.0376(8) Uani 1 1 d . . .
H21A H 0.1588 0.1637 1.0922 0.045 Uiso 1 1 calc R . .
C22 C 0.0739(3) 0.2856(2) 1.0842(2) 0.0367(7) Uani 1 1 d . . .
C23 C 0.0325(2) 0.3494(2) 1.0214(2) 0.0348(7) Uani 1 1 d . . .
H23A H -0.0047 0.4032 1.0421 0.042 Uiso 1 1 calc R . .
C24 C 0.0435(2) 0.3373(2) 0.9289(2) 0.0324(7) Uani 1 1 d . . .
C25 C 0.1999(3) 0.1056(2) 0.9325(2) 0.0412(8) Uani 1 1 d . . .
H25A H 0.2699 0.1094 0.9381 0.062 Uiso 1 1 calc R . .
H25B H 0.2061 0.1047 0.8656 0.062 Uiso 1 1 calc R . .
H25C H 0.1616 0.0452 0.9769 0.062 Uiso 1 1 calc R . .
C26 C 0.0594(3) 0.2986(3) 1.1852(2) 0.0494(9) Uani 1 1 d . . .
H26C H -0.0106 0.3216 1.2123 0.074 Uiso 1 1 calc R . .
H26D H 0.1123 0.3471 1.1819 0.074 Uiso 1 1 calc R . .
H26E H 0.0670 0.2354 1.2269 0.074 Uiso 1 1 calc R . .
C27 C -0.0052(3) 0.4117(2) 0.8668(2) 0.0384(8) Uani 1 1 d . . .
H27A H -0.0602 0.4439 0.9085 0.058 Uiso 1 1 calc R . .
H27B H -0.0355 0.3780 0.8304 0.058 Uiso 1 1 calc R . .
H27C H 0.0487 0.4612 0.8213 0.058 Uiso 1 1 calc R . .
C28 C -0.0402(2) 0.2519(2) 0.7281(2) 0.0322(7) Uani 1 1 d . . .
C29 C -0.1404(2) 0.2263(2) 0.8000(2) 0.0343(7) Uani 1 1 d . . .
C30 C -0.2300(2) 0.2202(2) 0.7741(2) 0.0371(7) Uani 1 1 d . . .
H30A H -0.2950 0.2003 0.8242 0.045 Uiso 1 1 calc R . .
C31 C -0.2282(2) 0.2418(2) 0.6784(2) 0.0377(7) Uani 1 1 d . . .
C32 C -0.1315(3) 0.2662(2) 0.6072(2) 0.0372(7) Uani 1 1 d . . .
H32A H -0.1273 0.2809 0.5408 0.045 Uiso 1 1 calc R . .
C33 C -0.0401(2) 0.2698(2) 0.6307(2) 0.0338(7) Uani 1 1 d . . .
C34 C -0.1564(3) 0.2019(2) 0.9077(2) 0.0395(8) Uani 1 1 d . . .
H34A H -0.2076 0.2451 0.9388 0.059 Uiso 1 1 calc R . .
H34B H -0.0897 0.2118 0.9180 0.059 Uiso 1 1 calc R . .
H34C H -0.1822 0.1331 0.9362 0.059 Uiso 1 1 calc R . .
C35 C -0.3278(3) 0.2361(3) 0.6545(3) 0.0536(9) Uani 1 1 d . . .
H35A H -0.3178 0.1965 0.6064 0.080 Uiso 1 1 calc R . .
H35B H -0.3458 0.3026 0.6280 0.080 Uiso 1 1 calc R . .
H35C H -0.3847 0.2054 0.7137 0.080 Uiso 1 1 calc R . .
C36 C 0.0625(3) 0.2891(2) 0.5473(2) 0.0411(8) Uani 1 1 d . . .
H36A H 0.0509 0.3297 0.4891 0.062 Uiso 1 1 calc R . .
H36B H 0.0899 0.2263 0.5344 0.062 Uiso 1 1 calc R . .
H36C H 0.1131 0.3238 0.5647 0.062 Uiso 1 1 calc R . .
Ca Ca 0.5000 0.5000 1.0000 0.0365(2) Uani 1 2 d S . .
O1 O 0.46671(18) 0.33465(16) 1.00520(16) 0.0456(6) Uani 1 1 d . B .
O2 O 0.36465(18) 0.53845(16) 0.93503(16) 0.0421(5) Uani 1 1 d . . .
O3 O 0.37796(18) 0.48049(17) 1.15905(15) 0.0464(6) Uani 1 1 d . . .
C37 C 0.3956(3) 0.2627(3) 1.0858(3) 0.0549(10) Uani 1 1 d . B .
H37A H 0.3221 0.2805 1.0953 0.066 Uiso 1 1 calc R . .
H37B H 0.4110 0.2603 1.1466 0.066 Uiso 1 1 calc R . .
C38 C 0.4124(4) 0.1642(3) 1.0596(3) 0.0672(12) Uani 1 1 d . . .
H38A H 0.4198 0.1133 1.1150 0.081 Uiso 0.50 1 calc PR A 1
H38B H 0.3521 0.1440 1.0430 0.081 Uiso 0.50 1 calc PR A 1
H38C H 0.3450 0.1270 1.0766 0.081 Uiso 0.50 1 calc PR A 2
H38D H 0.4574 0.1242 1.0929 0.081 Uiso 0.50 1 calc PR A 2
C39 C 0.5085(6) 0.1756(5) 0.9756(5) 0.0453(17) Uiso 0.50 1 d P B 1
H39A H 0.5028 0.1356 0.9307 0.054 Uiso 0.50 1 calc PR B 1
H39B H 0.5701 0.1564 0.9964 0.054 Uiso 0.50 1 calc PR B 1
C39A C 0.4674(7) 0.1933(6) 0.9482(6) 0.055(2) Uiso 0.50 1 d P B 2
H39C H 0.5202 0.1455 0.9277 0.067 Uiso 0.50 1 calc PR B 2
H39D H 0.4157 0.1948 0.9137 0.067 Uiso 0.50 1 calc PR B 2
C40 C 0.5158(4) 0.2879(3) 0.9273(3) 0.0742(13) Uani 1 1 d . . .
H40A H 0.5897 0.3123 0.8946 0.089 Uiso 0.50 1 calc PR B 1
H40B H 0.4788 0.3011 0.8787 0.089 Uiso 0.50 1 calc PR B 1
H40C H 0.5092 0.3282 0.8658 0.089 Uiso 0.50 1 calc PR B 2
H40D H 0.5911 0.2822 0.9192 0.089 Uiso 0.50 1 calc PR B 2
C41 C 0.3079(3) 0.4728(3) 0.9030(3) 0.0505(9) Uani 1 1 d . . .
H41A H 0.2692 0.4189 0.9585 0.061 Uiso 1 1 calc R . .
H41B H 0.3572 0.4435 0.8529 0.061 Uiso 1 1 calc R . .
C42 C 0.2333(3) 0.5347(3) 0.8618(3) 0.0483(9) Uani 1 1 d . . .
H42A H 0.2301 0.5166 0.8026 0.058 Uiso 1 1 calc R . .
H42B H 0.1620 0.5268 0.9100 0.058 Uiso 1 1 calc R . .
C43 C 0.2771(4) 0.6373(3) 0.8385(3) 0.0661(12) Uani 1 1 d . . .
H43A H 0.3285 0.6551 0.7721 0.079 Uiso 1 1 calc R . .
H43B H 0.2209 0.6847 0.8434 0.079 Uiso 1 1 calc R . .
C44 C 0.3285(4) 0.6366(3) 0.9125(3) 0.0666(12) Uani 1 1 d . . .
H44A H 0.3881 0.6861 0.8865 0.080 Uiso 1 1 calc R . .
H44B H 0.2782 0.6520 0.9714 0.080 Uiso 1 1 calc R . .
C45 C 0.2695(3) 0.5075(3) 1.1805(3) 0.0560(10) Uani 1 1 d . . .
H45A H 0.2311 0.4684 1.1537 0.067 Uiso 1 1 calc R . .
H45B H 0.2660 0.5783 1.1514 0.067 Uiso 1 1 calc R . .
C46 C 0.2226(3) 0.4868(3) 1.2882(3) 0.0685(12) Uani 1 1 d . . .
H46A H 0.1807 0.5420 1.3082 0.082 Uiso 1 1 calc R . .
H46B H 0.1769 0.4257 1.3134 0.082 Uiso 1 1 calc R . .
C47 C 0.3125(4) 0.4755(4) 1.3247(3) 0.0856(15) Uani 1 1 d . . .
H47A H 0.3333 0.5390 1.3339 0.103 Uiso 1 1 calc R . .
H47B H 0.2947 0.4261 1.3876 0.103 Uiso 1 1 calc R . .
C48 C 0.3971(4) 0.4426(4) 1.2504(3) 0.0700(13) Uani 1 1 d . . .
H48A H 0.4659 0.4687 1.2473 0.084 Uiso 1 1 calc R . .
H48B H 0.3968 0.3698 1.2653 0.084 Uiso 1 1 calc R . .
O1TB O 0.2428(2) 0.1234(2) 1.26566(19) 0.0734(9) Uani 1 1 d . . .
C1TB C 0.1933(3) 0.1488(3) 1.3552(3) 0.0582(10) Uani 1 1 d . . .
H1TC H 0.1749 0.2186 1.3440 0.070 Uiso 1 1 calc R . .
H1TD H 0.2402 0.1392 1.3951 0.070 Uiso 1 1 calc R . .
C2TB C 0.0964(4) 0.0822(3) 1.4056(3) 0.0714(13) Uani 1 1 d . . .
H2TC H 0.0819 0.0642 1.4767 0.086 Uiso 1 1 calc R . .
H2TD H 0.0349 0.1138 1.3915 0.086 Uiso 1 1 calc R . .
C3TB C 0.1224(5) -0.0055(4) 1.3637(4) 0.1016(19) Uani 1 1 d . . .
H3TC H 0.1420 -0.0595 1.4097 0.122 Uiso 1 1 calc R . .
H3TD H 0.0613 -0.0291 1.3504 0.122 Uiso 1 1 calc R . .
C4TB C 0.2100(4) 0.0245(3) 1.2735(3) 0.0720(13) Uani 1 1 d . . .
H4TC H 0.2683 -0.0197 1.2747 0.086 Uiso 1 1 calc R . .
H4TD H 0.1880 0.0210 1.2173 0.086 Uiso 1 1 calc R . .
O1TA O 0.5727(3) 0.1489(2) 1.2096(3) 0.0885(10) Uani 1 1 d . . .
C1TA C 0.5091(5) 0.1201(4) 1.3081(4) 0.0888(16) Uani 1 1 d . . .
H1TA H 0.4407 0.1507 1.3173 0.107 Uiso 1 1 calc R . .
H1TB H 0.5434 0.1417 1.3499 0.107 Uiso 1 1 calc R . .
C2TA C 0.4938(4) 0.0124(3) 1.3342(3) 0.0772(14) Uani 1 1 d . . .
H2TA H 0.4194 -0.0079 1.3493 0.093 Uiso 1 1 calc R . .
H2TB H 0.5159 -0.0166 1.3913 0.093 Uiso 1 1 calc R . .
C3TA C 0.5621(4) -0.0195(3) 1.2451(3) 0.0849(16) Uani 1 1 d . . .
H3TA H 0.6032 -0.0759 1.2633 0.102 Uiso 1 1 calc R . .
H3TB H 0.5192 -0.0386 1.2088 0.102 Uiso 1 1 calc R . .
C4TA C 0.6309(4) 0.0678(4) 1.1872(3) 0.0765(13) Uani 1 1 d . . .
H4TA H 0.6956 0.0671 1.2047 0.092 Uiso 1 1 calc R . .
H4TB H 0.6503 0.0703 1.1170 0.092 Uiso 1 1 calc R . .

loop_
_atom_site_aniso_label
_atom_site_aniso_U_11
_atom_site_aniso_U_22
_atom_site_aniso_U_33
_atom_site_aniso_U_23
_atom_site_aniso_U_13
_atom_site_aniso_U_12
V 0.0272(3) 0.0268(3) 0.0319(3) -0.0086(2) -0.0067(2) -0.0010(2)
C1 0.0297(17) 0.0333(16) 0.0325(15) -0.0086(13) -0.0096(13) -0.0020(13)
C2 0.0298(17) 0.0319(15) 0.0372(16) -0.0123(13) -0.0116(13) 0.0000(13)
C3 0.0389(19) 0.0289(16) 0.0431(17) -0.0084(14) -0.0107(15) -0.0020(14)
C4 0.048(2) 0.0342(17) 0.0481(19) -0.0173(15) -0.0187(16) 0.0058(15)
C5 0.040(2) 0.0422(18) 0.0382(17) -0.0175(15) -0.0079(14) 0.0069(15)
C6 0.0313(17) 0.0342(16) 0.0350(15) -0.0107(13) -0.0102(13) 0.0023(13)
C7 0.0382(19) 0.0313(16) 0.0405(17) -0.0070(14) -0.0032(14) -0.0049(14)
C8 0.077(3) 0.041(2) 0.062(2) -0.0295(18) -0.012(2) 0.0080(19)
C9 0.037(2) 0.0421(19) 0.0451(18) -0.0136(15) -0.0004(15) -0.0020(15)
C10 0.0298(17) 0.0311(15) 0.0330(15) -0.0102(13) -0.0110(13) -0.0003(13)
C11 0.0305(17) 0.0302(15) 0.0351(15) -0.0109(13) -0.0093(13) 0.0014(13)
C12 0.0273(17) 0.0385(17) 0.0383(16) -0.0136(14) -0.0074(13) -0.0025(14)
C13 0.0326(18) 0.0331(16) 0.0398(16) -0.0104(14) -0.0080(14) -0.0036(14)
C14 0.043(2) 0.0276(15) 0.0400(17) -0.0040(14) -0.0127(15) -0.0011(14)
C15 0.0308(17) 0.0320(15) 0.0328(15) -0.0069(13) -0.0087(13) -0.0013(13)
C16 0.0284(18) 0.0340(16) 0.0524(19) -0.0104(15) -0.0158(15) 0.0038(13)
C17 0.043(2) 0.0413(18) 0.0482(19) -0.0076(16) -0.0077(16) -0.0092(16)
C18 0.037(2) 0.0379(17) 0.0513(19) -0.0052(15) -0.0161(16) -0.0006(15)
C19 0.0271(16) 0.0279(15) 0.0372(16) -0.0089(13) -0.0091(13) -0.0014(12)
C20 0.0281(17) 0.0315(16) 0.0369(16) -0.0087(13) -0.0080(13) -0.0016(13)
C21 0.041(2) 0.0322(16) 0.0367(16) -0.0021(14) -0.0135(14) -0.0007(14)
C22 0.041(2) 0.0357(17) 0.0345(16) -0.0087(14) -0.0120(14) -0.0080(15)
C23 0.0353(18) 0.0301(15) 0.0392(16) -0.0130(14) -0.0090(14) 0.0011(13)
C24 0.0278(17) 0.0309(15) 0.0379(16) -0.0091(13) -0.0090(13) -0.0002(13)
C25 0.042(2) 0.0357(17) 0.0449(18) -0.0084(15) -0.0145(15) 0.0059(15)
C26 0.065(3) 0.046(2) 0.0416(18) -0.0153(16) -0.0190(17) -0.0022(18)
C27 0.0386(19) 0.0373(17) 0.0435(17) -0.0166(15) -0.0146(15) 0.0093(14)
C28 0.0342(18) 0.0244(14) 0.0369(16) -0.0115(13) -0.0066(13) -0.0011(13)
C29 0.0294(17) 0.0306(15) 0.0413(17) -0.0121(14) -0.0068(14) 0.0014(13)
C30 0.0261(17) 0.0369(17) 0.0431(18) -0.0116(14) -0.0025(14) -0.0036(13)
C31 0.0311(18) 0.0369(17) 0.0467(18) -0.0123(15) -0.0130(14) 0.0019(14)
C32 0.042(2) 0.0337(16) 0.0379(16) -0.0102(14) -0.0141(15) 0.0017(14)
C33 0.0344(18) 0.0287(15) 0.0377(16) -0.0109(13) -0.0086(14) 0.0006(13)
C34 0.0312(18) 0.0449(18) 0.0381(16) -0.0125(15) -0.0034(14) 0.0012(14)
C35 0.038(2) 0.068(2) 0.059(2) -0.0185(19) -0.0190(18) 0.0012(18)
C36 0.0363(19) 0.0474(19) 0.0365(17) -0.0096(15) -0.0072(14) -0.0025(15)
Ca 0.0312(5) 0.0415(5) 0.0370(5) -0.0113(4) -0.0097(4) -0.0001(4)
O1 0.0420(14) 0.0438(13) 0.0482(13) -0.0143(11) -0.0081(11) -0.0020(11)
O2 0.0417(14) 0.0419(12) 0.0514(13) -0.0173(11) -0.0224(11) 0.0031(10)
O3 0.0347(14) 0.0605(15) 0.0379(12) -0.0096(11) -0.0049(10) 0.0022(11)
C37 0.050(2) 0.050(2) 0.054(2) -0.0153(18) -0.0009(18) -0.0064(18)
C38 0.065(3) 0.058(2) 0.074(3) -0.024(2) -0.009(2) -0.009(2)
C40 0.085(3) 0.060(3) 0.066(3) -0.031(2) 0.001(2) 0.008(2)
C41 0.048(2) 0.047(2) 0.065(2) -0.0169(18) -0.0266(19) -0.0045(17)
C42 0.038(2) 0.060(2) 0.055(2) -0.0239(18) -0.0199(17) 0.0057(17)
C43 0.065(3) 0.057(2) 0.082(3) 0.001(2) -0.044(2) -0.002(2)
C44 0.092(3) 0.042(2) 0.091(3) -0.025(2) -0.060(3) 0.019(2)
C45 0.034(2) 0.071(3) 0.055(2) -0.011(2) -0.0081(17) 0.0028(18)
C46 0.051(3) 0.080(3) 0.060(2) -0.014(2) 0.001(2) 0.005(2)
C47 0.064(3) 0.134(5) 0.051(2) -0.027(3) -0.006(2) 0.016(3)
C48 0.063(3) 0.104(4) 0.042(2) -0.014(2) -0.0188(19) 0.016(3)
O1TB 0.081(2) 0.0616(17) 0.0608(17) -0.0140(14) 0.0011(15) -0.0174(15)
C1TB 0.072(3) 0.056(2) 0.049(2) -0.0108(18) -0.022(2) -0.009(2)
C2TB 0.071(3) 0.056(2) 0.073(3) -0.014(2) -0.004(2) -0.012(2)
C3TB 0.104(4) 0.067(3) 0.110(4) -0.036(3) 0.010(3) -0.027(3)
C4TB 0.089(4) 0.053(2) 0.070(3) -0.012(2) -0.022(2) -0.007(2)
O1TA 0.085(2) 0.0507(17) 0.109(3) -0.0048(18) -0.013(2) -0.0047(17)
C1TA 0.097(4) 0.076(3) 0.090(3) -0.040(3) -0.012(3) 0.008(3)
C2TA 0.068(3) 0.077(3) 0.071(3) -0.013(2) -0.005(2) 0.008(2)
C3TA 0.097(4) 0.055(3) 0.077(3) -0.014(2) 0.003(3) 0.020(3)
C4TA 0.050(3) 0.093(3) 0.077(3) -0.016(3) -0.011(2) 0.018(2)

loop_
_atom_type_symbol
_atom_type_description
_atom_type_scat_dispersion_real
_atom_type_scat_dispersion_imag
_atom_type_scat_source
C C 0.0033 0.0016 'International Tables Vol C Tables 4.2.6.8 and 6.1.1.4'
H H 0.0000 0.0000 'International Tables Vol C Tables 4.2.6.8 and 6.1.1.4'
O O 0.0106 0.0060 'International Tables Vol C Tables 4.2.6.8 and 6.1.1.4'
Ca Ca 0.2262 0.3064 'International Tables Vol C Tables 4.2.6.8 and 6.1.1.4'
V V 0.3005 0.5294 'International Tables Vol C Tables 4.2.6.8 and 6.1.1.4'

loop_
_geom_angle_atom_site_label_1
_geom_angle_atom_site_label_2
_geom_angle_atom_site_label_3
_geom_angle
_geom_angle_site_symmetry_1
_geom_angle_site_symmetry_3
C28 V C1 97.27(11) . .
C28 V C19 113.23(11) . .
C1 V C19 118.13(11) . .
C28 V C10 117.75(11) . .
C1 V C10 114.79(11) . .
C19 V C10 97.03(11) . .
C2 C1 C6 115.0(3) . .
C2 C1 V 115.9(2) . .
C6 C1 V 128.7(2) . .
C3 C2 C1 122.2(3) . .
C3 C2 C7 116.9(3) . .
C1 C2 C7 120.9(3) . .
C4 C3 C2 121.7(3) . .
C3 C4 C5 117.4(3) . .
C3 C4 C8 121.1(3) . .
C5 C4 C8 121.5(3) . .
C4 C5 C6 122.4(3) . .
C5 C6 C1 121.2(3) . .
C5 C6 C9 116.7(3) . .
C1 C6 C9 122.1(3) . .
C11 C10 C15 115.1(3) . .
C11 C10 V 115.4(2) . .
C15 C10 V 129.2(2) . .
C12 C11 C10 122.6(3) . .
C12 C11 C16 117.1(3) . .
C10 C11 C16 120.3(3) . .
C11 C12 C13 121.7(3) . .
C14 C13 C12 116.7(3) . .
C14 C13 C17 122.5(3) . .
C12 C13 C17 120.7(3) . .
C13 C14 C15 123.0(3) . .
C14 C15 C10 120.8(3) . .
C14 C15 C18 116.4(3) . .
C10 C15 C18 122.8(3) . .
C20 C19 C24 115.7(3) . .
C20 C19 V 129.0(2) . .
C24 C19 V 115.3(2) . .
C21 C20 C19 121.5(3) . .
C21 C20 C25 116.7(3) . .
C19 C20 C25 121.8(3) . .
C22 C21 C20 122.0(3) . .
C23 C22 C21 117.2(3) . .
C23 C22 C26 121.6(3) . .
C21 C22 C26 121.2(3) . .
C22 C23 C24 122.2(3) . .
C23 C24 C19 121.4(3) . .
C23 C24 C27 117.5(3) . .
C19 C24 C27 121.1(3) . .
C33 C28 C29 114.8(3) . .
C33 C28 V 116.7(2) . .
C29 C28 V 128.3(2) . .
C30 C29 C28 121.2(3) . .
C30 C29 C34 116.0(3) . .
C28 C29 C34 122.8(3) . .
C31 C30 C29 122.8(3) . .
C32 C31 C30 117.0(3) . .
C32 C31 C35 122.4(3) . .
C30 C31 C35 120.6(3) . .
C31 C32 C33 121.5(3) . .
C32 C33 C28 122.6(3) . .
C32 C33 C36 117.2(3) . .
C28 C33 C36 120.1(3) . .
O2 Ca O2 180.0 2_667 .
O2 Ca O1 92.48(8) 2_667 .
O2 Ca O1 87.52(8) . .
O2 Ca O1 87.52(8) 2_667 2_667
O2 Ca O1 92.48(8) . 2_667
O1 Ca O1 179.999(2) . 2_667
O2 Ca O3 90.20(8) 2_667 .
O2 Ca O3 89.80(8) . .
O1 Ca O3 90.10(8) . .
O1 Ca O3 89.90(8) 2_667 .
O2 Ca O3 89.80(8) 2_667 2_667
O2 Ca O3 90.20(8) . 2_667
O1 Ca O3 89.90(8) . 2_667
O1 Ca O3 90.10(8) 2_667 2_667
O3 Ca O3 180.00(7) . 2_667
C40 O1 C37 108.9(3) . .
C40 O1 Ca 124.2(2) . .
C37 O1 Ca 126.94(19) . .
C44 O2 C41 108.2(3) . .
C44 O2 Ca 124.0(2) . .
C41 O2 Ca 127.6(2) . .
C48 O3 C45 108.1(3) . .
C48 O3 Ca 127.2(2) . .
C45 O3 Ca 124.64(19) . .
O1 C37 C38 106.9(3) . .
C39 C38 C37 107.2(4) . .
C39 C38 C39A 30.4(4) . .
C37 C38 C39A 102.8(4) . .
C38 C39 C40 102.9(5) . .
C40 C39A C38 106.2(6) . .
C39A C40 O1 109.5(4) . .
C39A C40 C39 30.5(4) . .
O1 C40 C39 105.5(4) . .
O2 C41 C42 106.5(3) . .
C43 C42 C41 104.4(3) . .
C44 C43 C42 104.2(3) . .
O2 C44 C43 106.2(3) . .
O3 C45 C46 107.0(3) . .
C47 C46 C45 105.1(3) . .
C48 C47 C46 105.7(4) . .
O3 C48 C47 106.3(4) . .
C1TB O1TB C4TB 108.9(3) . .
O1TB C1TB C2TB 106.6(3) . .
C3TB C2TB C1TB 103.3(4) . .
C4TB C3TB C2TB 107.3(4) . .
O1TB C4TB C3TB 107.5(4) . .
C4TA O1TA C1TA 107.2(3) . .
O1TA C1TA C2TA 107.9(4) . .
C1TA C2TA C3TA 104.5(4) . .
C4TA C3TA C2TA 104.1(4) . .
O1TA C4TA C3TA 105.5(4) . .

loop_
_geom_bond_atom_site_label_1
_geom_bond_atom_site_label_2
_geom_bond_distance
_geom_bond_site_symmetry_2
V C28 2.141(3) .
V C1 2.142(3) .
V C19 2.142(3) .
V C10 2.152(3) .
C1 C2 1.421(4) .
C1 C6 1.423(4) .
C2 C3 1.394(4) .
C2 C7 1.510(4) .
C3 C4 1.379(4) .
C4 C5 1.383(4) .
C4 C8 1.518(4) .
C5 C6 1.398(4) .
C6 C9 1.507(4) .
C10 C11 1.415(4) .
C10 C15 1.424(4) .
C11 C12 1.391(4) .
C11 C16 1.517(4) .
C12 C13 1.395(4) .
C13 C14 1.380(4) .
C13 C17 1.508(4) .
C14 C15 1.405(4) .
C15 C18 1.507(4) .
C19 C20 1.418(4) .
C19 C24 1.421(4) .
C20 C21 1.395(4) .
C20 C25 1.512(4) .
C21 C22 1.393(4) .
C22 C23 1.383(4) .
C22 C26 1.513(4) .
C23 C24 1.393(4) .
C24 C27 1.512(4) .
C28 C33 1.420(4) .
C28 C29 1.424(4) .
C29 C30 1.396(4) .
C29 C34 1.512(4) .
C30 C31 1.386(4) .
C31 C32 1.384(4) .
C31 C35 1.509(5) .
C32 C33 1.394(4) .
C33 C36 1.516(4) .
Ca O2 2.331(2) 2_667
Ca O2 2.331(2) .
Ca O1 2.344(2) .
Ca O1 2.344(2) 2_667
Ca O3 2.377(2) .
Ca O3 2.377(2) 2_667
O1 C40 1.435(4) .
O1 C37 1.459(4) .
O2 C44 1.446(4) .
O2 C41 1.462(4) .
O3 C48 1.449(4) .
O3 C45 1.456(4) .
C37 C38 1.508(5) .
C38 C39 1.469(8) .
C38 C39A 1.550(8) .
C39 C40 1.559(8) .
C39A C40 1.412(9) .
C41 C42 1.502(5) .
C42 C43 1.486(5) .
C43 C44 1.483(5) .
C45 C46 1.489(5) .
C46 C47 1.475(6) .
C47 C48 1.465(6) .
O1TB C1TB 1.414(4) .
O1TB C4TB 1.430(5) .
C1TB C2TB 1.500(5) .
C2TB C3TB 1.488(6) .
C3TB C4TB 1.460(6) .
O1TA C4TA 1.406(5) .
O1TA C1TA 1.415(6) .
C1TA C2TA 1.467(6) .
C2TA C3TA 1.513(6) .
C3TA C4TA 1.468(6) .
